data_7130822
loop_
_publ_author_name
'Baguli, Sudip'
'Das, Shovan'
'Chakraborty, Mahua'
'Goswami, Santu'
'Datta, Ayan'
'Mukherjee, Debabrata'

_publ_section_title
;
 [(Flu)-(CH2)2-(NHC)-CH2-(NHC)-(CH2)2-(Flu)]2-: an
 &#x2018;all-organic&#x2019; hybrid and flexible ligand that enwraps a
 Ca2+ pseudo-tetrahedrally.
;
_journal_name_full 'Chemical Communications'
_journal_paper_doi 10.1039/D2CC04700D
_journal_year 2022
_chemical_formula_moiety 'C43 H49 Ca N5 Si2'
_chemical_formula_sum 'C43 H49 Ca N5 Si2'
_chemical_formula_weight 732.13
_space_group_crystal_system triclinic
_space_group_IT_number 2
_space_group_name_Hall '-P 1'
_space_group_name_H-M_alt 'P -1'
_atom_sites_solution_hydrogens mixed
_atom_sites_solution_primary dual
_audit_creation_date 2022-04-23
_audit_creation_method
;
Olex2 1.5
(compiled 2021.12.09 svn.r5202d8cf for OlexSys, GUI svn.r6439)
;
_audit_update_record
;
2022-04-24 deposited with the CCDC.	2022-10-05 downloaded from the CCDC.
;
_cell_angle_alpha 111.179(2)
_cell_angle_beta 105.9930(10)
_cell_angle_gamma 97.2430(10)
_cell_formula_units_Z 2
_cell_length_a 9.5409(2)
_cell_length_b 15.2405(2)
_cell_length_c 15.8200(2)
_cell_measurement_reflns_used 17818
_cell_measurement_temperature 100.01(11)
_cell_measurement_theta_max 68.1730
_cell_measurement_theta_min 3.1650
_cell_volume 1995.57(7)
_computing_cell_refinement 'CrysAlisPro 1.171.41.115a (Rigaku OD, 2021)'
_computing_data_collection 'CrysAlisPro 1.171.41.115a (Rigaku OD, 2021)'
_computing_data_reduction 'CrysAlisPro 1.171.41.115a (Rigaku OD, 2021)'
_computing_molecular_graphics 'Olex2 1.5 (Dolomanov et al., 2009)'
_computing_publication_material 'Olex2 1.5 (Dolomanov et al., 2009)'
_computing_structure_refinement 'SHELXL 2018/3 (Sheldrick, 2015)'
_computing_structure_solution 'SHELXT 2018/2 (Sheldrick, 2018)'
_diffrn_ambient_environment N~2~
_diffrn_ambient_temperature 100.01(11)
_diffrn_detector 'Hybrid Pixel Array Detector'
_diffrn_detector_area_resol_mean 10.0000
_diffrn_detector_type HyPix3000
_diffrn_measured_fraction_theta_full 0.996
_diffrn_measured_fraction_theta_max 0.990
_diffrn_measurement_details
;
List of Runs (angles in degrees, time in seconds):

  # Type    Start    End  Width  t~exp~   \w     \q     \k     \f   Frames
#--------------------------------------------------------------------------
  1  \w     21.00 107.00   0.50    1.12    --   40.33  52.00   5.00  172
  2  \w     77.00 163.00   0.50    4.47    --   96.67  52.00   5.00  172
  3  \w    105.00 170.00   0.50    4.47    --   96.67  96.00 -90.00  130
  4  \w    105.00 170.00   0.50    4.47    --   96.67  96.00-150.00  130
  5  \w     99.00 164.00   0.50    4.47    --   96.67 117.00-180.00  130
  6  \w     83.00 164.00   0.50    4.47    --   96.67  33.00 -90.00  162
  7  \w     78.00 163.00   0.50    4.47    --   96.67  50.00 -60.00  170
  8  \w     83.00 164.00   0.50    4.47    --   96.67  33.00-180.00  162
  9  \w     75.00 164.00   0.50    4.47    --   96.67  59.00 -30.00  178
 10  \w     83.00 164.00   0.50    4.47    --   96.67  33.00 120.00  162
 11  \w     83.00 164.00   0.50    4.47    --   96.67  33.00  60.00  162
 12  \w     41.00  99.00   0.50    1.12    --   40.33-138.00 -60.00  116
 13  \w     41.00  99.00   0.50    1.12    --   40.33-138.00   0.00  116
 14  \w     44.00 127.00   0.50    4.47    --   96.67-145.00  90.00  166
 15  \w     44.00 127.00   0.50    4.47    --   96.67-145.00  60.00  166
 16  \w     44.00 127.00   0.50    4.47    --   96.67-145.00 -30.00  166
 17  \w     41.00  99.00   0.50    1.12    --   40.33-138.00-180.00  116
 18  \w     29.00  59.00   0.50    4.47    --   96.67 -52.00-139.00   60
 19  \w     29.00  83.00   0.50    4.47    --   96.67 -68.00 -90.00  108
 20  \w     29.00  68.00   0.50    4.47    --   96.67 -59.00   0.00   78
 21  \w     30.00  57.00   0.50    4.47    --   96.67 -50.00   0.00   54
 22  \w     27.00 127.00   0.50    4.47    --   96.67 -87.00 -30.00  200
 23  \w     30.00  57.00   0.50    4.47    --   96.67 -50.00  90.00   54
 24  \w     29.00  68.00   0.50    4.47    --   96.67 -59.00 120.00   78
 25  \w     28.00 105.00   0.50    4.47    --   96.67 -77.00 120.00  154
 26  \w     30.00 109.00   0.50    4.47    --   96.67-117.00  60.00  158
 27  \w     30.00 109.00   0.50    4.47    --   96.67-117.00 120.00  158
 28  \w     29.00  68.00   0.50    4.47    --   96.67 -59.00 150.00   78
 29  \w     22.00 106.00   0.50    4.47    --   96.67 -96.00 120.00  168
 30  \w     27.00 127.00   0.50    4.47    --   96.67 -87.00-120.00  200
 31  \w     30.00 109.00   0.50    4.47    --   96.67-117.00-120.00  158
 32  \w     29.00  83.00   0.50    4.47    --   96.67 -68.00-180.00  108
 33  \w    -26.00  60.00   0.50    1.12    --   40.33 -52.00-139.00  172
 34  \w    -24.00  35.00   0.50    1.12    --  -40.33  12.00-120.00  118
 35  \w    -30.00  31.00   0.50    1.12    --   40.33 -25.00   0.00  122
 36  \w    -43.00  26.00   0.50    1.12    --  -40.33  38.00 120.00  138
 37  \w    -47.00 -15.00   0.50    4.47    --  -82.50  42.00 150.00   64
 38  \w    -78.00   4.00   0.50    1.12    --  -40.33 104.00 120.00  164
 39  \w    -59.00  27.00   0.50    1.12    --  -40.33  52.00   5.00  172
 40  \w    -47.00 -15.00   0.50    4.47    --  -82.50  42.00-180.00   64
 41  \w    -57.00 -16.00   0.50    4.47    --  -82.50  50.00 -90.00   82
 42  \w    -59.00 -15.00   0.50    4.47    --  -82.50  52.00   5.00   88
 43  \w   -107.00 -21.00   0.50    1.12    --  -40.33 -52.00-139.00  172
 44  \w   -109.00 -13.00   0.50    1.12    --  -40.33 -77.00 -30.00  192
 45  \w   -106.00 -25.00   0.50    1.12    --  -40.33 -38.00 120.00  162
 46  \w   -108.00 -17.00   0.50    1.12    --  -40.33 -64.00 120.00  182
 47  \w   -109.00 -13.00   0.50    1.12    --  -40.33 -77.00  60.00  192
 48  \w   -109.00 -13.00   0.50    1.12    --  -40.33 -77.00-180.00  192
 49  \w   -150.00 -63.00   0.50    4.47    --  -82.50 -52.00-139.00  174
 50  \w   -149.00 -78.00   0.50    4.47    --  -82.50-117.00 -60.00  142
 51  \w   -149.00 -78.00   0.50    4.47    --  -82.50-117.00 -90.00  142
 52  \w   -153.00 -68.00   0.50    4.47    --  -82.50 -25.00 120.00  170
;
_diffrn_measurement_device 'four-circle diffractometer'
_diffrn_measurement_device_type 'XtaLAB Synergy, Dualflex, HyPix3000'
_diffrn_measurement_method '\w scans'
_diffrn_orient_matrix_type 'CrysAlisPro convention (1999,Acta A55,543-557)'
_diffrn_orient_matrix_UB_11 -0.1335163000
_diffrn_orient_matrix_UB_12 0.0341856000
_diffrn_orient_matrix_UB_13 0.0264780000
_diffrn_orient_matrix_UB_21 -0.0110429000
_diffrn_orient_matrix_UB_22 0.0552474000
_diffrn_orient_matrix_UB_23 -0.0651837000
_diffrn_orient_matrix_UB_31 -0.1103368000
_diffrn_orient_matrix_UB_32 -0.0912453000
_diffrn_orient_matrix_UB_33 -0.0863163000
_diffrn_radiation_monochromator mirror
_diffrn_radiation_probe x-ray
_diffrn_radiation_type 'Cu K\a'
_diffrn_radiation_wavelength 1.54184
_diffrn_reflns_av_R_equivalents 0.0371
_diffrn_reflns_av_unetI/netI 0.0314
_diffrn_reflns_Laue_measured_fraction_full 0.996
_diffrn_reflns_Laue_measured_fraction_max 0.990
_diffrn_reflns_limit_h_max 11
_diffrn_reflns_limit_h_min -11
_diffrn_reflns_limit_k_max 18
_diffrn_reflns_limit_k_min -18
_diffrn_reflns_limit_l_max 18
_diffrn_reflns_limit_l_min -19
_diffrn_reflns_number 27262
_diffrn_reflns_point_group_measured_fraction_full 0.996
_diffrn_reflns_point_group_measured_fraction_max 0.990
_diffrn_reflns_theta_full 67.684
_diffrn_reflns_theta_max 68.243
_diffrn_reflns_theta_min 3.194
_diffrn_source 'micro-focus sealed X-ray tube'
_diffrn_source_type 'PhotonJet (Cu) X-ray Source'
_exptl_absorpt_coefficient_mu 2.205
_exptl_absorpt_correction_T_max 1.00000
_exptl_absorpt_correction_T_min 0.73988
_exptl_absorpt_correction_type multi-scan
_exptl_absorpt_process_details
;
CrysAlisPro 1.171.41.115a (Rigaku Oxford Diffraction, 2021)
Empirical absorption correction using spherical harmonics,
implemented in SCALE3 ABSPACK scaling algorithm.
;
_exptl_crystal_colour 'clear dark orange'
_exptl_crystal_colour_lustre clear
_exptl_crystal_colour_modifier dark
_exptl_crystal_colour_primary orange
_exptl_crystal_density_diffrn 1.218
_exptl_crystal_description block
_exptl_crystal_F_000 780
_exptl_crystal_size_max 0.15
_exptl_crystal_size_mid 0.14
_exptl_crystal_size_min 0.09
_refine_diff_density_max 0.300
_refine_diff_density_min -0.285
_refine_diff_density_rms 0.041
_refine_ls_extinction_method none
_refine_ls_goodness_of_fit_ref 1.063
_refine_ls_hydrogen_treatment mixed
_refine_ls_matrix_type full
_refine_ls_number_parameters 477
_refine_ls_number_reflns 7241
_refine_ls_number_restraints 0
_refine_ls_restrained_S_all 1.063
_refine_ls_R_factor_all 0.0413
_refine_ls_R_factor_gt 0.0352
_refine_ls_shift/su_max 0.001
_refine_ls_shift/su_mean 0.000
_refine_ls_structure_factor_coef Fsqd
_refine_ls_weighting_details 'w=1/[\s^2^(Fo^2^)+(0.0458P)^2^+0.6229P] where P=(Fo^2^+2Fc^2^)/3'
_refine_ls_weighting_scheme calc
_refine_ls_wR_factor_gt 0.0908
_refine_ls_wR_factor_ref 0.0944
_reflns_Friedel_coverage 0.000
_reflns_number_gt 6345
_reflns_number_total 7241
_reflns_threshold_expression 'I > 2\s(I)'
_cod_data_source_file d2cc04700d2.cif
_cod_data_source_block sud-bisfluca_sud2
_cod_original_cell_volume 1995.57(6)
_cod_database_code 7130822
_shelx_shelxl_version_number 2018/3
_chemical_oxdiff_formula 'C H N Br Ca'
_chemical_oxdiff_usercomment 100K
_shelx_space_group_comment
;
The symmetry employed for this shelxl refinement is uniquely defined
by the following loop, which should always be used as a source of
symmetry information in preference to the above space-group names.
They are only intended as comments.
;
_shelx_estimated_absorpt_t_max 0.826
_shelx_estimated_absorpt_t_min 0.733
_olex2_refinement_description
;
1. Fixed Uiso
 At 1.2 times of:
  All C(H) groups, All C(H,H) groups
 At 1.5 times of:
  All C(H,H,H) groups
2.a Ternary CH refined with riding coordinates:
 C00M(H00M)
2.b Secondary CH2 refined with riding coordinates:
 C00P(H00A,H00B), C00R(H00C,H00D), C00X(H00E,H00F), C010(H01A,H01B), C011(H01C,
 H01D)
2.c Aromatic/amide H refined with riding coordinates:
 C00H(H00H), C00K(H00K), C00L(H00L), C00N(H00N), C00O(H00O), C00Q(H00Q),
 C00S(H00S), C00T(H00T), C00U(H00U), C00W(H00W), C00Y(H00Y), C00Z(H00Z),
 C012(H012), C013(H013), C014(H014), C015(H015), C016(H016), C019(H019),
 C01C(H01Q), C01E(H01U)
2.d Idealised Me refined as rotating group:
 C017(H01E,H01F,H01G), C01A(H01K,H01L,H01M), C01B(H01N,H01O,H01P), C01D(H01R,
 H01S,H01T), C01F(H01V,H01W,H01X)
;
_olex2_submission_special_instructions 'No special instructions were received'
_oxdiff_exptl_absorpt_empirical_details
;
Empirical correction (ABSPACK) includes:
- Absorption correction using spherical harmonics
- Frame scaling
;
_oxdiff_exptl_absorpt_empirical_full_max 1.501
_oxdiff_exptl_absorpt_empirical_full_min 0.730

loop_
_space_group_symop_operation_xyz
'x, y, z'
'-x, -y, -z'

loop_
_atom_site_label
_atom_site_type_symbol
_atom_site_fract_x
_atom_site_fract_y
_atom_site_fract_z
_atom_site_U_iso_or_equiv
_atom_site_adp_type
_atom_site_occupancy
_atom_site_site_symmetry_order
_atom_site_calc_flag
_atom_site_refinement_flags_posn
_atom_site_refinement_flags_adp
_atom_site_refinement_flags_occupancy
_atom_site_disorder_assembly
_atom_site_disorder_group
Ca01 Ca 0.50992(3) 0.34497(2) 0.67232(2) 0.02522(9) Uani 1 1 d . . . . .
Si02 Si 0.70420(5) 0.35247(3) 0.87936(3) 0.02990(12) Uani 1 1 d . . . . .
Si03 Si 0.57503(5) 0.14570(3) 0.73093(3) 0.02977(12) Uani 1 1 d . . . . .
N004 N 0.83127(15) 0.54054(10) 0.69843(10) 0.0284(3) Uani 1 1 d . . . . .
N005 N 0.66432(16) 0.24302(10) 0.50073(10) 0.0289(3) Uani 1 1 d . . . . .
N006 N 0.83464(15) 0.39481(10) 0.62114(10) 0.0289(3) Uani 1 1 d . . . . .
N007 N 0.43047(16) 0.19600(10) 0.41950(10) 0.0299(3) Uani 1 1 d . . . . .
N008 N 0.60252(16) 0.26719(10) 0.76741(10) 0.0288(3) Uani 1 1 d . . . . .
C009 C 0.29845(17) 0.42072(12) 0.58296(12) 0.0275(3) Uani 1 1 d . . . . .
C00A C 0.23528(18) 0.31838(13) 0.53000(13) 0.0302(4) Uani 1 1 d . . . . .
C00B C 0.98595(18) 0.89750(12) 0.86922(11) 0.0290(4) Uani 1 1 d . . . . .
C00C C 0.52852(19) 0.24377(12) 0.51158(12) 0.0285(3) Uani 1 1 d . . . . .
C00D C 0.30090(19) 0.44985(13) 0.68102(12) 0.0313(4) Uani 1 1 d . . . . .
C00E C 0.85708(19) 0.89515(12) 0.90218(11) 0.0301(4) Uani 1 1 d . . . . .
C00F C 0.75952(18) 0.44776(12) 0.67539(11) 0.0269(3) Uani 1 1 d . . . . .
C00G C 1.05336(19) 0.82414(13) 0.88042(12) 0.0303(4) Uani 1 1 d . . . . .
C00H C 0.35653(18) 0.49244(13) 0.55568(12) 0.0301(4) Uani 1 1 d . . . . .
H00H H 0.358354 0.474536 0.491977 0.036 Uiso 1 1 calc R U . . .
C00I C 0.19326(19) 0.28388(13) 0.59422(14) 0.0339(4) Uani 1 1 d . . . . .
C00J C 0.8454(2) 0.82024(13) 0.93311(12) 0.0325(4) Uani 1 1 d . . . . .
C00K C 0.5049(2) 0.16670(13) 0.35397(13) 0.0349(4) Uani 1 1 d . . . . .
H00K H 0.459722 0.132012 0.285808 0.042 Uiso 1 1 calc R U . . .
C00L C 1.0427(2) 0.95649(13) 0.83011(13) 0.0355(4) Uani 1 1 d . . . . .
H00L H 0.998932 1.007395 0.823595 0.043 Uiso 1 1 calc R U . . .
C00M C 0.9727(2) 0.77122(13) 0.92533(12) 0.0326(4) Uani 1 1 d . . . . .
H00M H 1.041744 0.787145 0.992119 0.039 Uiso 1 1 calc R U . . .
C00N C 0.94504(19) 0.54488(14) 0.65997(13) 0.0348(4) Uani 1 1 d . . . . .
H00N H 1.009284 0.602026 0.667168 0.042 Uiso 1 1 calc R U . . .
C00O C 0.6525(2) 0.19674(13) 0.40529(13) 0.0347(4) Uani 1 1 d . . . . .
H00O H 0.732756 0.188007 0.381016 0.042 Uiso 1 1 calc R U . . .
C00P C 0.80302(19) 0.28987(13) 0.58374(13) 0.0322(4) Uani 1 1 d . . . . .
H00A H 0.794955 0.269421 0.635285 0.039 Uiso 1 1 calc R U . . .
H00B H 0.887743 0.268376 0.564781 0.039 Uiso 1 1 calc R U . . .
C00Q C 0.4099(2) 0.58735(13) 0.62114(13) 0.0349(4) Uani 1 1 d . . . . .
H00Q H 0.448085 0.635040 0.602164 0.042 Uiso 1 1 calc R U . . .
C00R C 0.8084(2) 0.62705(12) 0.76712(12) 0.0318(4) Uani 1 1 d . . . . .
H00C H 0.705518 0.612500 0.769095 0.038 Uiso 1 1 calc R U . . .
H00D H 0.817463 0.680118 0.745363 0.038 Uiso 1 1 calc R U . . .
C00S C 1.1758(2) 0.80765(14) 0.85150(13) 0.0369(4) Uani 1 1 d . . . . .
H00S H 1.221423 0.757748 0.859034 0.044 Uiso 1 1 calc R U . . .
C00T C 0.94675(19) 0.45311(14) 0.61086(13) 0.0351(4) Uani 1 1 d . . . . .
H00T H 1.011706 0.432103 0.575950 0.042 Uiso 1 1 calc R U . . .
C00U C 0.4094(2) 0.61608(14) 0.71674(14) 0.0382(4) Uani 1 1 d . . . . .
H00U H 0.445684 0.682695 0.760660 0.046 Uiso 1 1 calc R U . . .
C00V C 0.2350(2) 0.36350(14) 0.68754(14) 0.0360(4) Uani 1 1 d . . . . .
C00W C 0.3568(2) 0.54850(14) 0.74648(13) 0.0367(4) Uani 1 1 d . . . . .
H00W H 0.358172 0.568155 0.810997 0.044 Uiso 1 1 calc R U . . .
C00X C 0.2032(2) 0.26236(13) 0.42384(13) 0.0357(4) Uani 1 1 d . . . . .
H00E H 0.243092 0.307534 0.399194 0.043 Uiso 1 1 calc R U . . .
H00F H 0.092567 0.241009 0.390905 0.043 Uiso 1 1 calc R U . . .
C00Y C 0.7543(2) 0.95265(14) 0.90469(12) 0.0359(4) Uani 1 1 d . . . . .
H00Y H 0.763734 1.004240 0.884773 0.043 Uiso 1 1 calc R U . . .
C00Z C 1.1651(2) 0.93875(15) 0.80092(13) 0.0406(4) Uani 1 1 d . . . . .
H00Z H 1.204477 0.977581 0.773358 0.049 Uiso 1 1 calc R U . . .
C010 C 0.9243(2) 0.66045(13) 0.86889(13) 0.0367(4) Uani 1 1 d . . . . .
H01A H 0.880709 0.631215 0.905509 0.044 Uiso 1 1 calc R U . . .
H01B H 1.014415 0.636256 0.863366 0.044 Uiso 1 1 calc R U . . .
C011 C 0.2667(2) 0.17287(13) 0.39364(13) 0.0356(4) Uani 1 1 d . . . . .
H01C H 0.237729 0.130790 0.424435 0.043 Uiso 1 1 calc R U . . .
H01D H 0.219842 0.135391 0.322760 0.043 Uiso 1 1 calc R U . . .
C012 C 0.7280(2) 0.80111(15) 0.96513(13) 0.0407(4) Uani 1 1 d . . . . .
H012 H 0.718390 0.750130 0.985868 0.049 Uiso 1 1 calc R U . . .
C013 C 1.2302(2) 0.86550(15) 0.81138(13) 0.0414(4) Uani 1 1 d . . . . .
H013 H 1.313502 0.854678 0.790759 0.050 Uiso 1 1 calc R U . . .
C014 C 0.1211(2) 0.18969(15) 0.58092(17) 0.0442(5) Uani 1 1 d . . . . .
H014 H 0.091133 0.136210 0.519690 0.053 Uiso 1 1 calc R U . . .
C015 C 0.6384(2) 0.93290(15) 0.93676(13) 0.0420(5) Uani 1 1 d . . . . .
H015 H 0.567058 0.971155 0.938639 0.050 Uiso 1 1 calc R U . . .
C016 C 0.6248(2) 0.85802(16) 0.96622(13) 0.0426(5) Uani 1 1 d . . . . .
H016 H 0.543774 0.845298 0.987524 0.051 Uiso 1 1 calc R U . . .
C017 C 0.9124(2) 0.37341(16) 0.90381(14) 0.0432(5) Uani 1 1 d . . . . .
H01E H 0.940842 0.311747 0.893104 0.065 Uiso 1 1 calc R U . . .
H01F H 0.966869 0.420026 0.970940 0.065 Uiso 1 1 calc R U . . .
H01G H 0.938053 0.399384 0.860144 0.065 Uiso 1 1 calc R U . . .
C018 C 0.6523(2) 0.47149(14) 0.89402(14) 0.0368(4) Uani 1 1 d . . . . .
C019 C 0.2051(2) 0.34732(17) 0.76396(16) 0.0461(5) Uani 1 1 d . . . . .
H019 H 0.231651 0.399529 0.825701 0.055 Uiso 1 1 calc R U . . .
C01A C 0.7527(2) 0.10407(15) 0.73425(18) 0.0475(5) Uani 1 1 d . . . . .
H01K H 0.794998 0.121036 0.690667 0.071 Uiso 1 1 calc R U . . .
H01L H 0.730078 0.033433 0.713537 0.071 Uiso 1 1 calc R U . . .
H01M H 0.825913 0.136010 0.800274 0.071 Uiso 1 1 calc R U . . .
C01B C 0.6711(3) 0.33101(16) 0.98293(14) 0.0458(5) Uani 1 1 d . . . . .
H01N H 0.563404 0.320505 0.973590 0.069 Uiso 1 1 calc R U . . .
H01O H 0.728049 0.387824 1.043634 0.069 Uiso 1 1 calc R U . . .
H01P H 0.704480 0.273509 0.985518 0.069 Uiso 1 1 calc R U . . .
C01C C 0.1363(3) 0.25424(19) 0.74756(19) 0.0560(6) Uani 1 1 d . . . . .
H01Q H 0.116747 0.242805 0.798899 0.067 Uiso 1 1 calc R U . . .
C01D C 0.4394(3) 0.07615(15) 0.60518(16) 0.0526(6) Uani 1 1 d . . . . .
H01R H 0.342467 0.092693 0.600773 0.079 Uiso 1 1 calc R U . . .
H01S H 0.425514 0.006311 0.588117 0.079 Uiso 1 1 calc R U . . .
H01T H 0.478970 0.092839 0.560454 0.079 Uiso 1 1 calc R U . . .
C01E C 0.0953(2) 0.17703(17) 0.6573(2) 0.0537(6) Uani 1 1 d . . . . .
H01U H 0.048369 0.114012 0.648443 0.064 Uiso 1 1 calc R U . . .
C01F C 0.4971(3) 0.09916(15) 0.80812(18) 0.0525(6) Uani 1 1 d . . . . .
H01V H 0.573847 0.122226 0.872414 0.079 Uiso 1 1 calc R U . . .
H01W H 0.468805 0.027913 0.778042 0.079 Uiso 1 1 calc R U . . .
H01X H 0.408144 0.123109 0.814117 0.079 Uiso 1 1 calc R U . . .
H01H H 0.667(2) 0.4962(16) 0.8499(16) 0.047(6) Uiso 1 1 d . . . . .
H01I H 0.717(3) 0.5231(17) 0.9580(17) 0.048(6) Uiso 1 1 d . . . . .
H01J H 0.548(3) 0.4677(18) 0.8905(18) 0.066(7) Uiso 1 1 d . . . . .

loop_
_atom_site_aniso_label
_atom_site_aniso_U_11
_atom_site_aniso_U_22
_atom_site_aniso_U_33
_atom_site_aniso_U_23
_atom_site_aniso_U_13
_atom_site_aniso_U_12
Ca01 0.02554(17) 0.03136(18) 0.02427(17) 0.01472(14) 0.01063(13) 0.01139(13)
Si02 0.0345(2) 0.0359(3) 0.0254(2) 0.0168(2) 0.01173(19) 0.0134(2)
Si03 0.0311(2) 0.0314(2) 0.0353(3) 0.0187(2) 0.0158(2) 0.01207(19)
N004 0.0259(7) 0.0316(7) 0.0278(7) 0.0150(6) 0.0059(6) 0.0072(6)
N005 0.0323(7) 0.0301(7) 0.0277(7) 0.0120(6) 0.0133(6) 0.0125(6)
N006 0.0236(7) 0.0341(8) 0.0321(7) 0.0160(6) 0.0099(6) 0.0102(6)
N007 0.0333(8) 0.0293(7) 0.0259(7) 0.0112(6) 0.0083(6) 0.0087(6)
N008 0.0315(7) 0.0337(8) 0.0290(7) 0.0186(6) 0.0122(6) 0.0132(6)
C009 0.0225(8) 0.0343(9) 0.0317(9) 0.0178(7) 0.0103(7) 0.0127(7)
C00A 0.0245(8) 0.0332(9) 0.0367(9) 0.0182(8) 0.0100(7) 0.0110(7)
C00B 0.0277(8) 0.0298(9) 0.0212(8) 0.0068(7) 0.0033(6) 0.0027(7)
C00C 0.0299(8) 0.0313(9) 0.0268(8) 0.0139(7) 0.0095(7) 0.0110(7)
C00D 0.0283(8) 0.0418(10) 0.0338(9) 0.0205(8) 0.0152(7) 0.0179(7)
C00E 0.0303(9) 0.0316(9) 0.0203(8) 0.0057(7) 0.0049(6) 0.0056(7)
C00F 0.0261(8) 0.0317(9) 0.0240(8) 0.0139(7) 0.0059(6) 0.0101(7)
C00G 0.0289(8) 0.0322(9) 0.0229(8) 0.0079(7) 0.0046(7) 0.0050(7)
C00H 0.0262(8) 0.0378(9) 0.0317(9) 0.0187(8) 0.0101(7) 0.0125(7)
C00I 0.0249(8) 0.0408(10) 0.0487(11) 0.0264(9) 0.0175(8) 0.0158(7)
C00J 0.0336(9) 0.0364(9) 0.0209(8) 0.0074(7) 0.0079(7) 0.0046(7)
C00K 0.0498(11) 0.0294(9) 0.0254(8) 0.0090(7) 0.0155(8) 0.0114(8)
C00L 0.0332(9) 0.0342(9) 0.0318(9) 0.0135(8) 0.0035(7) 0.0024(7)
C00M 0.0338(9) 0.0357(9) 0.0248(8) 0.0139(7) 0.0043(7) 0.0066(7)
C00N 0.0268(9) 0.0406(10) 0.0376(10) 0.0203(8) 0.0086(7) 0.0046(7)
C00O 0.0440(10) 0.0327(9) 0.0325(9) 0.0117(8) 0.0210(8) 0.0141(8)
C00P 0.0279(8) 0.0359(9) 0.0351(9) 0.0148(8) 0.0111(7) 0.0147(7)
C00Q 0.0309(9) 0.0350(10) 0.0424(10) 0.0212(8) 0.0098(8) 0.0107(7)
C00R 0.0363(9) 0.0289(9) 0.0271(9) 0.0120(7) 0.0055(7) 0.0097(7)
C00S 0.0311(9) 0.0446(11) 0.0297(9) 0.0113(8) 0.0075(7) 0.0109(8)
C00T 0.0231(8) 0.0485(11) 0.0383(10) 0.0216(9) 0.0119(7) 0.0104(8)
C00U 0.0373(10) 0.0334(9) 0.0390(10) 0.0107(8) 0.0091(8) 0.0150(8)
C00V 0.0308(9) 0.0502(11) 0.0466(11) 0.0309(9) 0.0224(8) 0.0224(8)
C00W 0.0371(10) 0.0467(11) 0.0321(9) 0.0159(8) 0.0155(8) 0.0230(8)
C00X 0.0296(9) 0.0368(10) 0.0342(9) 0.0137(8) 0.0022(7) 0.0098(7)
C00Y 0.0358(9) 0.0390(10) 0.0264(9) 0.0088(8) 0.0072(7) 0.0104(8)
C00Z 0.0323(10) 0.0505(11) 0.0342(10) 0.0186(9) 0.0085(8) -0.0024(8)
C010 0.0411(10) 0.0356(10) 0.0300(9) 0.0166(8) 0.0034(8) 0.0091(8)
C011 0.0327(9) 0.0330(9) 0.0319(9) 0.0097(8) 0.0033(7) 0.0071(7)
C012 0.0433(11) 0.0471(11) 0.0288(9) 0.0147(8) 0.0127(8) 0.0047(9)
C013 0.0306(9) 0.0561(12) 0.0331(10) 0.0145(9) 0.0113(8) 0.0078(9)
C014 0.0323(10) 0.0453(11) 0.0725(14) 0.0357(11) 0.0255(10) 0.0169(8)
C015 0.0372(10) 0.0510(12) 0.0294(9) 0.0068(9) 0.0111(8) 0.0141(9)
C016 0.0376(10) 0.0569(12) 0.0289(9) 0.0103(9) 0.0170(8) 0.0087(9)
C017 0.0384(10) 0.0495(11) 0.0364(10) 0.0146(9) 0.0086(8) 0.0133(9)
C018 0.0426(11) 0.0370(10) 0.0317(10) 0.0146(9) 0.0126(8) 0.0123(8)
C019 0.0462(11) 0.0670(14) 0.0565(13) 0.0406(11) 0.0357(10) 0.0327(10)
C01A 0.0430(11) 0.0381(11) 0.0745(15) 0.0290(11) 0.0285(11) 0.0181(9)
C01B 0.0569(13) 0.0531(12) 0.0338(10) 0.0232(9) 0.0174(9) 0.0154(10)
C01C 0.0544(13) 0.0799(17) 0.0842(17) 0.0635(15) 0.0495(13) 0.0378(12)
C01D 0.0623(14) 0.0327(10) 0.0492(12) 0.0128(9) 0.0034(10) 0.0150(10)
C01E 0.0469(12) 0.0568(14) 0.0945(19) 0.0524(14) 0.0445(13) 0.0271(10)
C01F 0.0712(15) 0.0378(11) 0.0674(14) 0.0257(11) 0.0463(13) 0.0147(10)

loop_
_atom_type_symbol
_atom_type_description
_atom_type_scat_dispersion_real
_atom_type_scat_dispersion_imag
_atom_type_scat_source
C C 0.0181 0.0091 'International Tables Vol C Tables 4.2.6.8 and 6.1.1.4'
H H 0.0000 0.0000 'International Tables Vol C Tables 4.2.6.8 and 6.1.1.4'
Ca Ca 0.3641 1.2855 'International Tables Vol C Tables 4.2.6.8 and 6.1.1.4'
N N 0.0311 0.0180 'International Tables Vol C Tables 4.2.6.8 and 6.1.1.4'
Si Si 0.2541 0.3302 'International Tables Vol C Tables 4.2.6.8 and 6.1.1.4'

loop_
_exptl_crystal_face_index_h
_exptl_crystal_face_index_k
_exptl_crystal_face_index_l
_exptl_crystal_face_perp_dist
1 -4 9 0.0613
-1 5 -9 0.0768
-2 -8 1 0.0507
6 -3 -4 0.0452
-1 -5 -5 0.0568
-6 4 4 0.0418
2 5 4 0.0539
1 9 0 0.0475
2 -9 -1 0.0270
5 -5 4 0.0529
-1 1 9 0.0437

loop_
_geom_angle_atom_site_label_1
_geom_angle_atom_site_label_2
_geom_angle_atom_site_label_3
_geom_angle
_geom_angle_site_symmetry_1
_geom_angle_site_symmetry_3
_geom_angle_publ_flag
Si02 Ca01 Si03 52.238(13) . . ?
Si02 Ca01 H01H 47.3(5) . . ?
Si03 Ca01 H01H 99.5(5) . . ?
N008 Ca01 Si02 29.61(4) . . ?
N008 Ca01 Si03 22.62(4) . . ?
N008 Ca01 C009 155.57(5) . . ?
N008 Ca01 C00A 136.40(5) . . ?
N008 Ca01 C00C 103.46(5) . . ?
N008 Ca01 C00D 129.32(5) . . ?
N008 Ca01 C00F 102.57(5) . . ?
N008 Ca01 C00I 110.31(5) . . ?
N008 Ca01 C00V 106.02(5) . . ?
N008 Ca01 C018 63.25(5) . . ?
N008 Ca01 H01H 76.9(5) . . ?
C009 Ca01 Si02 144.17(4) . . ?
C009 Ca01 Si03 145.82(4) . . ?
C009 Ca01 C00A 29.68(5) . . ?
C009 Ca01 C00I 48.45(5) . . ?
C009 Ca01 C018 111.74(5) . . ?
C009 Ca01 H01H 103.9(5) . . ?
C00A Ca01 Si02 152.04(4) . . ?
C00A Ca01 Si03 118.23(4) . . ?
C00A Ca01 C00I 29.30(5) . . ?
C00A Ca01 C018 133.88(5) . . ?
C00A Ca01 H01H 131.3(5) . . ?
C00C Ca01 Si02 125.52(4) . . ?
C00C Ca01 Si03 85.26(4) . . ?
C00C Ca01 C009 90.28(5) . . ?
C00C Ca01 C00A 73.36(5) . . ?
C00C Ca01 C00D 120.33(5) . . ?
C00C Ca01 C00F 77.57(5) . . ?
C00C Ca01 C00I 91.01(6) . . ?
C00C Ca01 C00V 120.30(6) . . ?
C00C Ca01 C018 151.88(6) . . ?
C00C Ca01 H01H 143.6(5) . . ?
C00D Ca01 Si02 114.01(4) . . ?
C00D Ca01 Si03 134.44(4) . . ?
C00D Ca01 C009 30.61(5) . . ?
C00D Ca01 C00A 50.26(5) . . ?
C00D Ca01 C00I 49.68(5) . . ?
C00D Ca01 C00V 30.56(5) . . ?
C00D Ca01 C018 84.41(5) . . ?
C00D Ca01 H01H 81.5(5) . . ?
C00F Ca01 Si02 87.85(4) . . ?
C00F Ca01 Si03 111.92(4) . . ?
C00F Ca01 C009 100.05(5) . . ?
C00F Ca01 C00A 118.33(5) . . ?
C00F Ca01 C00D 110.25(5) . . ?
C00F Ca01 C00I 146.92(5) . . ?
C00F Ca01 C00V 140.54(6) . . ?
C00F Ca01 C018 81.38(5) . . ?
C00F Ca01 H01H 67.1(5) . . ?
C00I Ca01 Si02 123.09(4) . . ?
C00I Ca01 Si03 97.68(4) . . ?
C00I Ca01 C018 116.54(6) . . ?
C00I Ca01 H01H 123.5(5) . . ?
C00V Ca01 Si02 104.14(4) . . ?
C00V Ca01 Si03 104.81(4) . . ?
C00V Ca01 C009 49.66(5) . . ?
C00V Ca01 C00A 49.69(5) . . ?
C00V Ca01 C00I 29.99(6) . . ?
C00V Ca01 C018 87.75(6) . . ?
C00V Ca01 H01H 93.5(5) . . ?
C018 Ca01 Si02 34.55(4) . . ?
C018 Ca01 Si03 85.53(4) . . ?
C018 Ca01 H01H 17.0(5) . . ?
N008 Si02 Ca01 42.31(5) . . ?
N008 Si02 C017 112.37(8) . . ?
N008 Si02 C018 109.38(8) . . ?
N008 Si02 C01B 116.58(9) . . ?
C017 Si02 Ca01 114.24(6) . . ?
C017 Si02 C018 108.12(10) . . ?
C017 Si02 C01B 106.62(9) . . ?
C018 Si02 Ca01 69.01(6) . . ?
C01B Si02 Ca01 138.86(7) . . ?
C01B Si02 C018 103.12(9) . . ?
N008 Si03 Ca01 31.53(5) . . ?
N008 Si03 C01A 113.23(8) . . ?
N008 Si03 C01D 112.67(8) . . ?
N008 Si03 C01F 113.08(8) . . ?
C01A Si03 Ca01 122.15(7) . . ?
C01A Si03 C01F 105.10(10) . . ?
C01D Si03 Ca01 81.34(7) . . ?
C01D Si03 C01A 106.45(11) . . ?
C01D Si03 C01F 105.65(12) . . ?
C01F Si03 Ca01 128.35(7) . . ?
C00F N004 C00N 112.55(14) . . ?
C00F N004 C00R 124.48(14) . . ?
C00N N004 C00R 122.42(15) . . ?
C00C N005 C00O 112.64(14) . . ?
C00C N005 C00P 120.87(14) . . ?
C00O N005 C00P 126.46(14) . . ?
C00F N006 C00P 122.68(14) . . ?
C00F N006 C00T 112.58(15) . . ?
C00T N006 C00P 124.67(14) . . ?
C00C N007 C00K 111.61(15) . . ?
C00C N007 C011 123.83(14) . . ?
C00K N007 C011 124.45(15) . . ?
Si02 N008 Ca01 108.07(7) . . ?
Si02 N008 Si03 126.08(8) . . ?
Si03 N008 Ca01 125.85(8) . . ?
C00A C009 Ca01 77.42(9) . . ?
C00A C009 C00D 109.75(15) . . ?
C00D C009 Ca01 72.94(9) . . ?
C00H C009 Ca01 115.24(10) . . ?
C00H C009 C00A 131.52(16) . . ?
C00H C009 C00D 118.72(16) . . ?
C009 C00A Ca01 72.90(9) . . ?
C009 C00A C00X 125.43(15) . . ?
C00I C00A Ca01 75.37(10) . . ?
C00I C00A C009 106.62(15) . . ?
C00I C00A C00X 127.55(16) . . ?
C00X C00A Ca01 122.75(11) . . ?
C00G C00B C00E 108.46(15) . . ?
C00L C00B C00E 131.14(17) . . ?
C00L C00B C00G 120.39(16) . . ?
N005 C00C Ca01 120.76(11) . . ?
N005 C00C N007 102.95(14) . . ?
N007 C00C Ca01 135.31(12) . . ?
C009 C00D Ca01 76.45(9) . . ?
C00V C00D Ca01 75.82(9) . . ?
C00V C00D C009 106.51(16) . . ?
C00W C00D Ca01 115.23(11) . . ?
C00W C00D C009 119.73(16) . . ?
C00W C00D C00V 133.72(16) . . ?
C00J C00E C00B 108.79(15) . . ?
C00Y C00E C00B 130.19(17) . . ?
C00Y C00E C00J 121.02(17) . . ?
N004 C00F Ca01 141.41(12) . . ?
N004 C00F N006 101.96(14) . . ?
N006 C00F Ca01 115.20(11) . . ?
C00B C00G C00M 110.39(15) . . ?
C00S C00G C00B 120.75(17) . . ?
C00S C00G C00M 128.86(16) . . ?
C009 C00H H00H 120.1 . . ?
C00Q C00H C009 119.87(16) . . ?
C00Q C00H H00H 120.1 . . ?
C00A C00I Ca01 75.33(9) . . ?
C00A C00I C00V 109.28(16) . . ?
C00A C00I C014 131.91(19) . . ?
C00V C00I Ca01 72.09(10) . . ?
C014 C00I Ca01 118.72(12) . . ?
C014 C00I C00V 118.81(17) . . ?
C00E C00J C00M 110.30(15) . . ?
C012 C00J C00E 119.84(17) . . ?
C012 C00J C00M 129.87(17) . . ?
N007 C00K H00K 126.6 . . ?
C00O C00K N007 106.82(15) . . ?
C00O C00K H00K 126.6 . . ?
C00B C00L H00L 120.9 . . ?
C00Z C00L C00B 118.22(17) . . ?
C00Z C00L H00L 120.9 . . ?
C00G C00M H00M 108.4 . . ?
C00G C00M C010 113.99(15) . . ?
C00J C00M C00G 101.96(14) . . ?
C00J C00M H00M 108.4 . . ?
C00J C00M C010 115.32(15) . . ?
C010 C00M H00M 108.4 . . ?
N004 C00N H00N 126.6 . . ?
C00T C00N N004 106.76(15) . . ?
C00T C00N H00N 126.6 . . ?
N005 C00O H00O 127.0 . . ?
C00K C00O N005 105.98(15) . . ?
C00K C00O H00O 127.0 . . ?
N005 C00P H00A 109.2 . . ?
N005 C00P H00B 109.2 . . ?
N006 C00P N005 112.00(13) . . ?
N006 C00P H00A 109.2 . . ?
N006 C00P H00B 109.2 . . ?
H00A C00P H00B 107.9 . . ?
C00H C00Q H00Q 119.3 . . ?
C00H C00Q C00U 121.31(17) . . ?
C00U C00Q H00Q 119.3 . . ?
N004 C00R H00C 109.4 . . ?
N004 C00R H00D 109.4 . . ?
N004 C00R C010 111.10(14) . . ?
H00C C00R H00D 108.0 . . ?
C010 C00R H00C 109.4 . . ?
C010 C00R H00D 109.4 . . ?
C00G C00S H00S 120.7 . . ?
C013 C00S C00G 118.59(18) . . ?
C013 C00S H00S 120.7 . . ?
N006 C00T H00T 126.9 . . ?
C00N C00T N006 106.14(15) . . ?
C00N C00T H00T 126.9 . . ?
C00Q C00U H00U 119.7 . . ?
C00W C00U C00Q 120.55(17) . . ?
C00W C00U H00U 119.7 . . ?
C00D C00V Ca01 73.62(9) . . ?
C00D C00V C00I 107.80(15) . . ?
C00I C00V Ca01 77.92(9) . . ?
C019 C00V Ca01 115.93(12) . . ?
C019 C00V C00D 132.27(19) . . ?
C019 C00V C00I 119.92(18) . . ?
C00D C00W H00W 120.1 . . ?
C00U C00W C00D 119.79(16) . . ?
C00U C00W H00W 120.1 . . ?
C00A C00X H00E 108.0 . . ?
C00A C00X H00F 108.0 . . ?
C00A C00X C011 117.37(15) . . ?
H00E C00X H00F 107.2 . . ?
C011 C00X H00E 108.0 . . ?
C011 C00X H00F 108.0 . . ?
C00E C00Y H00Y 120.7 . . ?
C015 C00Y C00E 118.50(19) . . ?
C015 C00Y H00Y 120.7 . . ?
C00L C00Z H00Z 119.5 . . ?
C013 C00Z C00L 121.05(18) . . ?
C013 C00Z H00Z 119.5 . . ?
C00M C010 C00R 112.99(14) . . ?
C00M C010 H01A 109.0 . . ?
C00M C010 H01B 109.0 . . ?
C00R C010 H01A 109.0 . . ?
C00R C010 H01B 109.0 . . ?
H01A C010 H01B 107.8 . . ?
N007 C011 C00X 113.98(15) . . ?
N007 C011 H01C 108.8 . . ?
N007 C011 H01D 108.8 . . ?
C00X C011 H01C 108.8 . . ?
C00X C011 H01D 108.8 . . ?
H01C C011 H01D 107.7 . . ?
C00J C012 H012 120.6 . . ?
C00J C012 C016 118.74(19) . . ?
C016 C012 H012 120.6 . . ?
C00S C013 H013 119.5 . . ?
C00Z C013 C00S 120.99(18) . . ?
C00Z C013 H013 119.5 . . ?
C00I C014 H014 120.3 . . ?
C01E C014 C00I 119.4(2) . . ?
C01E C014 H014 120.3 . . ?
C00Y C015 H015 119.6 . . ?
C00Y C015 C016 120.80(19) . . ?
C016 C015 H015 119.6 . . ?
C012 C016 H016 119.5 . . ?
C015 C016 C012 121.08(18) . . ?
C015 C016 H016 119.5 . . ?
Si02 C017 H01E 109.5 . . ?
Si02 C017 H01F 109.5 . . ?
Si02 C017 H01G 109.5 . . ?
H01E C017 H01F 109.5 . . ?
H01E C017 H01G 109.5 . . ?
H01F C017 H01G 109.5 . . ?
Ca01 C018 H01H 59.2(14) . . ?
Ca01 C018 H01I 162.6(13) . . ?
Ca01 C018 H01J 84.1(15) . . ?
Si02 C018 Ca01 76.44(6) . . ?
Si02 C018 H01H 115.4(13) . . ?
Si02 C018 H01I 109.8(13) . . ?
Si02 C018 H01J 112.2(15) . . ?
H01H C018 H01I 104.1(18) . . ?
H01H C018 H01J 108(2) . . ?
H01I C018 H01J 107.3(19) . . ?
C00V C019 H019 120.5 . . ?
C01C C019 C00V 119.0(2) . . ?
C01C C019 H019 120.5 . . ?
Si03 C01A H01K 109.5 . . ?
Si03 C01A H01L 109.5 . . ?
Si03 C01A H01M 109.5 . . ?
H01K C01A H01L 109.5 . . ?
H01K C01A H01M 109.5 . . ?
H01L C01A H01M 109.5 . . ?
Si02 C01B H01N 109.5 . . ?
Si02 C01B H01O 109.5 . . ?
Si02 C01B H01P 109.5 . . ?
H01N C01B H01O 109.5 . . ?
H01N C01B H01P 109.5 . . ?
H01O C01B H01P 109.5 . . ?
C019 C01C H01Q 119.4 . . ?
C019 C01C C01E 121.29(19) . . ?
C01E C01C H01Q 119.4 . . ?
Si03 C01D H01R 109.5 . . ?
Si03 C01D H01S 109.5 . . ?
Si03 C01D H01T 109.5 . . ?
H01R C01D H01S 109.5 . . ?
H01R C01D H01T 109.5 . . ?
H01S C01D H01T 109.5 . . ?
C014 C01E C01C 121.6(2) . . ?
C014 C01E H01U 119.2 . . ?
C01C C01E H01U 119.2 . . ?
Si03 C01F H01V 109.5 . . ?
Si03 C01F H01W 109.5 . . ?
Si03 C01F H01X 109.5 . . ?
H01V C01F H01W 109.5 . . ?
H01V C01F H01X 109.5 . . ?
H01W C01F H01X 109.5 . . ?

loop_
_geom_bond_atom_site_label_1
_geom_bond_atom_site_label_2
_geom_bond_distance
_geom_bond_site_symmetry_2
_geom_bond_publ_flag
Ca01 Si02 3.2416(5) . ?
Ca01 Si03 3.5583(5) . ?
Ca01 N008 2.2955(13) . ?
Ca01 C009 2.7562(16) . ?
Ca01 C00A 2.8145(17) . ?
Ca01 C00C 2.5219(17) . ?
Ca01 C00D 2.7105(16) . ?
Ca01 C00F 2.6587(17) . ?
Ca01 C00I 2.8149(17) . ?
Ca01 C00V 2.7390(17) . ?
Ca01 C018 3.113(2) . ?
Ca01 H01H 2.75(2) . ?
Si02 N008 1.6850(15) . ?
Si02 C017 1.877(2) . ?
Si02 C018 1.891(2) . ?
Si02 C01B 1.8809(19) . ?
Si03 N008 1.6887(15) . ?
Si03 C01A 1.878(2) . ?
Si03 C01D 1.862(2) . ?
Si03 C01F 1.881(2) . ?
N004 C00F 1.359(2) . ?
N004 C00N 1.388(2) . ?
N004 C00R 1.461(2) . ?
N005 C00C 1.354(2) . ?
N005 C00O 1.381(2) . ?
N005 C00P 1.453(2) . ?
N006 C00F 1.373(2) . ?
N006 C00P 1.447(2) . ?
N006 C00T 1.386(2) . ?
N007 C00C 1.356(2) . ?
N007 C00K 1.389(2) . ?
N007 C011 1.462(2) . ?
C009 C00A 1.428(2) . ?
C009 C00D 1.444(2) . ?
C009 C00H 1.417(2) . ?
C00A C00I 1.424(2) . ?
C00A C00X 1.503(3) . ?
C00B C00E 1.463(2) . ?
C00B C00G 1.399(2) . ?
C00B C00L 1.396(2) . ?
C00D C00V 1.436(3) . ?
C00D C00W 1.409(3) . ?
C00E C00J 1.399(2) . ?
C00E C00Y 1.395(3) . ?
C00G C00M 1.519(2) . ?
C00G C00S 1.387(2) . ?
C00H H00H 0.9500 . ?
C00H C00Q 1.366(3) . ?
C00I C00V 1.439(3) . ?
C00I C014 1.425(3) . ?
C00J C00M 1.515(2) . ?
C00J C012 1.390(3) . ?
C00K H00K 0.9500 . ?
C00K C00O 1.338(3) . ?
C00L H00L 0.9500 . ?
C00L C00Z 1.391(3) . ?
C00M H00M 1.0000 . ?
C00M C010 1.532(3) . ?
C00N H00N 0.9500 . ?
C00N C00T 1.337(3) . ?
C00O H00O 0.9500 . ?
C00P H00A 0.9900 . ?
C00P H00B 0.9900 . ?
C00Q H00Q 0.9500 . ?
C00Q C00U 1.416(3) . ?
C00R H00C 0.9900 . ?
C00R H00D 0.9900 . ?
C00R C010 1.536(2) . ?
C00S H00S 0.9500 . ?
C00S C013 1.386(3) . ?
C00T H00T 0.9500 . ?
C00U H00U 0.9500 . ?
C00U C00W 1.372(3) . ?
C00V C019 1.411(3) . ?
C00W H00W 0.9500 . ?
C00X H00E 0.9900 . ?
C00X H00F 0.9900 . ?
C00X C011 1.533(2) . ?
C00Y H00Y 0.9500 . ?
C00Y C015 1.381(3) . ?
C00Z H00Z 0.9500 . ?
C00Z C013 1.383(3) . ?
C010 H01A 0.9900 . ?
C010 H01B 0.9900 . ?
C011 H01C 0.9900 . ?
C011 H01D 0.9900 . ?
C012 H012 0.9500 . ?
C012 C016 1.391(3) . ?
C013 H013 0.9500 . ?
C014 H014 0.9500 . ?
C014 C01E 1.370(3) . ?
C015 H015 0.9500 . ?
C015 C016 1.384(3) . ?
C016 H016 0.9500 . ?
C017 H01E 0.9800 . ?
C017 H01F 0.9800 . ?
C017 H01G 0.9800 . ?
C018 H01H 0.94(2) . ?
C018 H01I 0.99(2) . ?
C018 H01J 0.98(3) . ?
C019 H019 0.9500 . ?
C019 C01C 1.384(3) . ?
C01A H01K 0.9800 . ?
C01A H01L 0.9800 . ?
C01A H01M 0.9800 . ?
C01B H01N 0.9800 . ?
C01B H01O 0.9800 . ?
C01B H01P 0.9800 . ?
C01C H01Q 0.9500 . ?
C01C C01E 1.393(4) . ?
C01D H01R 0.9800 . ?
C01D H01S 0.9800 . ?
C01D H01T 0.9800 . ?
C01E H01U 0.9500 . ?
C01F H01V 0.9800 . ?
C01F H01W 0.9800 . ?
C01F H01X 0.9800 . ?

loop_
_geom_torsion_atom_site_label_1
_geom_torsion_atom_site_label_2
_geom_torsion_atom_site_label_3
_geom_torsion_atom_site_label_4
_geom_torsion
_geom_torsion_site_symmetry_1
_geom_torsion_site_symmetry_2
_geom_torsion_site_symmetry_3
_geom_torsion_site_symmetry_4
_geom_torsion_publ_flag
Ca01 Si02 N008 Si03 179.33(14) . . . . ?
Ca01 Si03 N008 Si02 -179.21(17) . . . . ?
Ca01 C009 C00A C00I 68.43(11) . . . . ?
Ca01 C009 C00A C00X -118.41(16) . . . . ?
Ca01 C009 C00D C00V -70.47(11) . . . . ?
Ca01 C009 C00D C00W 111.54(15) . . . . ?
Ca01 C009 C00H C00Q -85.22(17) . . . . ?
Ca01 C00A C00I C00V 64.64(12) . . . . ?
Ca01 C00A C00I C014 -115.63(19) . . . . ?
Ca01 C00A C00X C011 36.3(2) . . . . ?
Ca01 C00D C00V C00I -71.13(12) . . . . ?
Ca01 C00D C00V C019 110.4(2) . . . . ?
Ca01 C00D C00W C00U 87.95(18) . . . . ?
Ca01 C00I C00V C00D 68.19(11) . . . . ?
Ca01 C00I C00V C019 -113.13(16) . . . . ?
Ca01 C00I C014 C01E 83.4(2) . . . . ?
Ca01 C00V C019 C01C -90.3(2) . . . . ?
N004 C00N C00T N006 -0.48(19) . . . . ?
N004 C00R C010 C00M 145.13(15) . . . . ?
N007 C00K C00O N005 0.35(19) . . . . ?
N008 Si02 C018 Ca01 -12.96(7) . . . . ?
C009 C00A C00I Ca01 -66.73(11) . . . . ?
C009 C00A C00I C00V -2.10(18) . . . . ?
C009 C00A C00I C014 177.64(17) . . . . ?
C009 C00A C00X C011 127.90(18) . . . . ?
C009 C00D C00V Ca01 70.91(11) . . . . ?
C009 C00D C00V C00I -0.22(18) . . . . ?
C009 C00D C00V C019 -178.67(18) . . . . ?
C009 C00D C00W C00U -0.4(2) . . . . ?
C009 C00H C00Q C00U 0.4(2) . . . . ?
C00A C009 C00D Ca01 69.38(11) . . . . ?
C00A C009 C00D C00V -1.09(18) . . . . ?
C00A C009 C00D C00W -179.08(14) . . . . ?
C00A C009 C00H C00Q 179.27(16) . . . . ?
C00A C00I C00V Ca01 -66.74(12) . . . . ?
C00A C00I C00V C00D 1.45(19) . . . . ?
C00A C00I C00V C019 -179.87(16) . . . . ?
C00A C00I C014 C01E 179.34(18) . . . . ?
C00A C00X C011 N007 -70.4(2) . . . . ?
C00B C00E C00J C00M 2.24(19) . . . . ?
C00B C00E C00J C012 -177.94(15) . . . . ?
C00B C00E C00Y C015 177.85(17) . . . . ?
C00B C00G C00M C00J 3.00(18) . . . . ?
C00B C00G C00M C010 127.95(16) . . . . ?
C00B C00G C00S C013 0.1(3) . . . . ?
C00B C00L C00Z C013 -0.8(3) . . . . ?
C00C N005 C00O C00K -0.3(2) . . . . ?
C00C N005 C00P N006 -72.8(2) . . . . ?
C00C N007 C00K C00O -0.3(2) . . . . ?
C00C N007 C011 C00X 61.0(2) . . . . ?
C00D C009 C00A Ca01 -66.46(11) . . . . ?
C00D C009 C00A C00I 1.97(18) . . . . ?
C00D C009 C00A C00X 175.13(15) . . . . ?
C00D C009 C00H C00Q -1.6(2) . . . . ?
C00D C00V C019 C01C 178.70(19) . . . . ?
C00E C00B C00G C00M -1.85(18) . . . . ?
C00E C00B C00G C00S 177.75(15) . . . . ?
C00E C00B C00L C00Z -177.12(17) . . . . ?
C00E C00J C00M C00G -3.15(18) . . . . ?
C00E C00J C00M C010 -127.20(16) . . . . ?
C00E C00J C012 C016 -0.5(3) . . . . ?
C00E C00Y C015 C016 0.3(3) . . . . ?
C00F N004 C00N C00T 0.16(19) . . . . ?
C00F N004 C00R C010 93.33(19) . . . . ?
C00F N006 C00P N005 76.01(19) . . . . ?
C00F N006 C00T C00N 0.7(2) . . . . ?
C00G C00B C00E C00J -0.24(19) . . . . ?
C00G C00B C00E C00Y -179.39(17) . . . . ?
C00G C00B C00L C00Z 1.4(2) . . . . ?
C00G C00M C010 C00R -63.4(2) . . . . ?
C00G C00S C013 C00Z 0.5(3) . . . . ?
C00H C009 C00A Ca01 112.71(17) . . . . ?
C00H C009 C00A C00I -178.86(16) . . . . ?
C00H C009 C00A C00X -5.7(3) . . . . ?
C00H C009 C00D Ca01 -109.91(13) . . . . ?
C00H C009 C00D C00V 179.62(14) . . . . ?
C00H C009 C00D C00W 1.6(2) . . . . ?
C00H C00Q C00U C00W 0.9(3) . . . . ?
C00I C00A C00X C011 -60.4(2) . . . . ?
C00I C00V C019 C01C 0.4(3) . . . . ?
C00I C014 C01E C01C 0.8(3) . . . . ?
C00J C00E C00Y C015 -1.2(3) . . . . ?
C00J C00M C010 C00R 54.0(2) . . . . ?
C00J C012 C016 C015 -0.4(3) . . . . ?
C00K N007 C00C Ca01 168.18(13) . . . . ?
C00K N007 C00C N005 0.05(18) . . . . ?
C00K N007 C011 C00X -123.20(18) . . . . ?
C00L C00B C00E C00J 178.42(17) . . . . ?
C00L C00B C00E C00Y -0.7(3) . . . . ?
C00L C00B C00G C00M 179.32(15) . . . . ?
C00L C00B C00G C00S -1.1(2) . . . . ?
C00L C00Z C013 C00S -0.2(3) . . . . ?
C00M C00G C00S C013 179.62(17) . . . . ?
C00M C00J C012 C016 179.32(17) . . . . ?
C00N N004 C00F Ca01 -164.21(14) . . . . ?
C00N N004 C00F N006 0.23(17) . . . . ?
C00N N004 C00R C010 -77.4(2) . . . . ?
C00O N005 C00C Ca01 -170.13(11) . . . . ?
C00O N005 C00C N007 0.18(18) . . . . ?
C00O N005 C00P N006 105.32(18) . . . . ?
C00P N005 C00C Ca01 8.2(2) . . . . ?
C00P N005 C00C N007 178.52(14) . . . . ?
C00P N005 C00O C00K -178.57(16) . . . . ?
C00P N006 C00F Ca01 -14.09(18) . . . . ?
C00P N006 C00F N004 176.57(14) . . . . ?
C00P N006 C00T C00N -176.38(15) . . . . ?
C00Q C00U C00W C00D -0.9(3) . . . . ?
C00R N004 C00F Ca01 24.2(3) . . . . ?
C00R N004 C00F N006 -171.34(14) . . . . ?
C00R N004 C00N C00T 171.93(15) . . . . ?
C00S C00G C00M C00J -176.55(17) . . . . ?
C00S C00G C00M C010 -51.6(2) . . . . ?
C00T N006 C00F Ca01 168.80(11) . . . . ?
C00T N006 C00F N004 -0.54(18) . . . . ?
C00T N006 C00P N005 -107.24(18) . . . . ?
C00V C00D C00W C00U -177.70(18) . . . . ?
C00V C00I C014 C01E -0.9(3) . . . . ?
C00V C019 C01C C01E -0.6(3) . . . . ?
C00W C00D C00V Ca01 -111.5(2) . . . . ?
C00W C00D C00V C00I 177.36(18) . . . . ?
C00W C00D C00V C019 -1.1(3) . . . . ?
C00X C00A C00I Ca01 120.30(16) . . . . ?
C00X C00A C00I C00V -175.07(15) . . . . ?
C00X C00A C00I C014 4.7(3) . . . . ?
C00Y C00E C00J C00M -178.52(15) . . . . ?
C00Y C00E C00J C012 1.3(3) . . . . ?
C00Y C015 C016 C012 0.5(3) . . . . ?
C011 N007 C00C Ca01 -15.6(2) . . . . ?
C011 N007 C00C N005 176.28(15) . . . . ?
C011 N007 C00K C00O -176.47(16) . . . . ?
C012 C00J C00M C00G 177.05(18) . . . . ?
C012 C00J C00M C010 53.0(2) . . . . ?
C014 C00I C00V Ca01 113.49(15) . . . . ?
C014 C00I C00V C00D -178.32(15) . . . . ?
C014 C00I C00V C019 0.4(2) . . . . ?
C017 Si02 N008 Ca01 -101.97(9) . . . . ?
C017 Si02 N008 Si03 77.36(12) . . . . ?
C017 Si02 C018 Ca01 109.70(7) . . . . ?
C018 Si02 N008 Ca01 18.12(10) . . . . ?
C018 Si02 N008 Si03 -162.56(10) . . . . ?
C019 C01C C01E C014 0.0(3) . . . . ?
C01A Si03 N008 Ca01 114.07(11) . . . . ?
C01A Si03 N008 Si02 -65.14(13) . . . . ?
C01B Si02 N008 Ca01 134.54(9) . . . . ?
C01B Si02 N008 Si03 -46.13(14) . . . . ?
C01B Si02 C018 Ca01 -137.63(8) . . . . ?
C01D Si03 N008 Ca01 -6.81(13) . . . . ?
C01D Si03 N008 Si02 173.98(12) . . . . ?
C01F Si03 N008 Ca01 -126.53(11) . . . . ?
C01F Si03 N008 Si02 54.26(14) . . . . ?

loop_
_exptl_oxdiff_crystal_face_indexfrac_h
_exptl_oxdiff_crystal_face_indexfrac_k
_exptl_oxdiff_crystal_face_indexfrac_l
_exptl_oxdiff_crystal_face_x
_exptl_oxdiff_crystal_face_y
_exptl_oxdiff_crystal_face_z
0.9968 -3.9617 9.2832 -0.0227 -0.8350 -0.5498
-0.7965 4.8622 -9.3974 0.0237 0.8900 0.4554
-1.8367 -8.2250 1.0095 -0.0092 -0.4999 0.8660
5.9602 -2.9239 -3.8644 -0.9981 0.0245 -0.0573
-0.5911 -5.4956 -4.6998 -0.2334 0.0093 0.9723
-5.6952 3.5501 4.3569 0.9971 -0.0250 -0.0716
2.0682 4.8513 3.8127 -0.0093 -0.0033 -1.0000
0.6245 8.5675 0.1510 0.2135 0.4566 -0.8637
1.7275 -8.9749 -0.6572 -0.5549 -0.4721 0.6850
4.6868 -5.4516 3.9185 -0.7084 -0.6084 -0.3579
-0.9654 1.4818 8.6950 0.4098 -0.4743 -0.7792
